data_2108663
loop_
_publ_author_name
'Mudiyanselage, Ranuri S Dissanayaka'
'Marshall, Madalynn'
'Kong, Tai'
'Xie, Weiwei'

_publ_section_title
;
 Li~4~Ru~2~OCl~10~&#x00B7;10H~2~O: crystal structure, magnetic properties
 and bonding interactions in ruthenium-oxo complexes
;
_journal_coeditor_code RM5038SUP1
_journal_issue 5
_journal_name_full 'Acta Crystallographica Section B'
_journal_page_first
;
;
_journal_paper_doi 10.1107/S2052520620010914
_journal_volume 76
_journal_year 2020
_chemical_formula_sum 'Cl10 H20 Li4 O11 Ru2'
_chemical_formula_weight 780.56
_space_group_crystal_system triclinic
_space_group_IT_number 2
_space_group_name_Hall '-P 1'
_space_group_name_H-M_alt 'P -1'
_atom_sites_solution_hydrogens difmap
_audit_creation_method SHELXL-2013
_cell_angle_alpha 78.551(2)
_cell_angle_beta 80.825(2)
_cell_angle_gamma 72.1629(19)
_cell_formula_units_Z 2
_cell_length_a 8.0548(6)
_cell_length_b 10.7806(8)
_cell_length_c 13.7195(11)
_cell_measurement_reflns_used 63759
_cell_measurement_temperature 90(2)
_cell_measurement_theta_max 35.250
_cell_measurement_theta_min 1.523
_cell_volume 1105.28(15)
_computing_cell_refinement 'Bruker SAINT'
_computing_data_collection 'Bruker APEX2'
_computing_data_reduction 'Bruker SAINT'
_computing_molecular_graphics 'Bruker SHELXTL'
_computing_publication_material 'Bruker SHELXTL'
_computing_structure_refinement 'SHELXL-2013 (Sheldrick, 2013)'
_computing_structure_solution 'SHELXS-97 (Sheldrick 2008)'
_diffrn_ambient_temperature 90(2)
_diffrn_measured_fraction_theta_full 1.000
_diffrn_measured_fraction_theta_max 0.995
_diffrn_measurement_device_type 'Bruker APEX-II CCD'
_diffrn_measurement_method '\f and \w scans'
_diffrn_radiation_type MoK\a
_diffrn_radiation_wavelength 0.71073
_diffrn_reflns_av_R_equivalents 0.0244
_diffrn_reflns_av_unetI/netI 0.0165
_diffrn_reflns_Laue_measured_fraction_full 1.000
_diffrn_reflns_Laue_measured_fraction_max 0.995
_diffrn_reflns_limit_h_max 13
_diffrn_reflns_limit_h_min -13
_diffrn_reflns_limit_k_max 17
_diffrn_reflns_limit_k_min -17
_diffrn_reflns_limit_l_max 22
_diffrn_reflns_limit_l_min -22
_diffrn_reflns_number 63759
_diffrn_reflns_point_group_measured_fraction_full 1.000
_diffrn_reflns_point_group_measured_fraction_max 0.995
_diffrn_reflns_theta_full 25.242
_diffrn_reflns_theta_max 35.250
_diffrn_reflns_theta_min 1.523
_exptl_absorpt_coefficient_mu 2.613
_exptl_absorpt_correction_T_max 0.7457
_exptl_absorpt_correction_T_min 0.3457
_exptl_absorpt_correction_type multi-scan
_exptl_absorpt_process_details xprep
_exptl_crystal_colour brown
_exptl_crystal_density_diffrn 2.345
_exptl_crystal_density_meas ?
_exptl_crystal_density_method not_measured
_exptl_crystal_description regular
_exptl_crystal_F_000 756
_exptl_crystal_size_max 0.03
_exptl_crystal_size_mid 0.02
_exptl_crystal_size_min 0.01
_exptl_transmission_factor_max 0.7469
_exptl_transmission_factor_min 0.6499
_refine_diff_density_max 1.823
_refine_diff_density_min -1.062
_refine_diff_density_rms 0.112
_refine_ls_extinction_method none
_refine_ls_goodness_of_fit_ref 1.062
_refine_ls_hydrogen_treatment refxyz
_refine_ls_matrix_type full
_refine_ls_number_parameters 302
_refine_ls_number_reflns 9864
_refine_ls_number_restraints 4
_refine_ls_restrained_S_all 1.062
_refine_ls_R_factor_all 0.0276
_refine_ls_R_factor_gt 0.0210
_refine_ls_shift/su_max 0.031
_refine_ls_shift/su_mean 0.000
_refine_ls_structure_factor_coef Fsqd
_refine_ls_weighting_details 'w=1/[\s^2^(Fo^2^)+(0.0157P)^2^+1.3455P] where P=(Fo^2^+2Fc^2^)/3'
_refine_ls_weighting_scheme calc
_refine_ls_wR_factor_gt 0.0437
_refine_ls_wR_factor_ref 0.0459
_reflns_Friedel_coverage 0.000
_reflns_number_gt 8673
_reflns_number_total 9864
_reflns_threshold_expression 'I > 2\s(I)'
_cod_data_source_file rm5038sup1.cif
_cod_data_source_block I
_cod_depositor_comments
;
The following automatic conversions were performed:

data item '_exptl_crystal_density_meas' value 'none' was changed to
'?' -- the value is perceived as not measured.

Automatic conversion script
Id: cif_fix_values 7556 2019-12-06 15:28:31Z antanas 
;
_cod_original_formula_sum 'H20 Cl10 Li4 O11 Ru2'
_cod_database_code 2108663
_shelx_space_group_comment
;
The symmetry employed for this shelxl refinement is uniquely defined
by the following loop, which should always be used as a source of
symmetry information in preference to the above space-group names.
They are only intended as comments.
;
_shelx_estimated_absorpt_t_min 0.3457
_shelx_estimated_absorpt_t_max 0.7457
_shelxl_version_number 2013-4

loop_
_space_group_symop_operation_xyz
'x, y, z'
'-x, -y, -z'

loop_
_atom_site_label
_atom_site_type_symbol
_atom_site_fract_x
_atom_site_fract_y
_atom_site_fract_z
_atom_site_U_iso_or_equiv
_atom_site_adp_type
_atom_site_occupancy
_atom_site_site_symmetry_order
_atom_site_calc_flag
_atom_site_refinement_flags_posn
_atom_site_refinement_flags_adp
_atom_site_refinement_flags_occupancy
_atom_site_disorder_assembly
_atom_site_disorder_group
Ru1 Ru 0.37849(2) 0.10506(2) 0.58791(2) 0.00420(2) Uani 1 1 d . . . . .
Ru2 Ru 0.37460(2) 0.58996(2) 0.09581(2) 0.00434(2) Uani 1 1 d . . . . .
Cl3 Cl 0.63765(4) 0.14070(3) 0.62171(2) 0.00779(5) Uani 1 1 d . . . . .
Cl4 Cl 0.33885(4) 0.29470(3) 0.46345(2) 0.00806(5) Uani 1 1 d . . . . .
Cl8 Cl 0.63405(4) 0.61891(3) 0.13761(2) 0.00800(5) Uani 1 1 d . . . . .
Cl7 Cl 0.41255(4) 0.40057(3) 0.21788(2) 0.00838(5) Uani 1 1 d . . . . .
Cl10 Cl 0.10674(4) 0.56616(3) 0.06751(2) 0.00904(5) Uani 1 1 d . . . . .
Cl5 Cl 0.10693(4) 0.08117(3) 0.56365(2) 0.00821(5) Uani 1 1 d . . . . .
Cl6 Cl 0.22222(4) 0.71033(3) 0.22261(2) 0.00878(5) Uani 1 1 d . . . . .
Cl2 Cl 0.60008(4) 0.06858(3) 0.27565(2) 0.00810(5) Uani 1 1 d . . . . .
Cl1 Cl 0.22556(4) 0.24841(3) 0.70076(2) 0.00879(5) Uani 1 1 d . . . . .
Cl9 Cl 0.67977(4) 0.20764(3) 0.01955(2) 0.00779(5) Uani 1 1 d . . . . .
O1 O 0.5000 0.0000 0.5000 0.0054(2) Uani 1 2 d S . P . .
O2 O 0.5000 0.5000 0.0000 0.0058(2) Uani 1 2 d S . P . .
O3 O 0.49687(15) 0.05887(11) 0.89613(8) 0.01091(18) Uani 1 1 d . . . . .
H31 H 0.513(3) 0.865(2) 0.1204(16) 0.013 Uiso 1 1 d . U . . .
H32 H 0.477(3) 0.031(2) 0.8477(17) 0.013 Uiso 1 1 d . U . . .
O4 O 0.17532(14) 0.16390(11) 0.31416(8) 0.01025(18) Uani 1 1 d . . . . .
H41 H 0.269(3) 0.174(2) 0.3095(16) 0.012 Uiso 1 1 d . U . . .
H42 H 0.194(3) 0.088(2) 0.3398(16) 0.012 Uiso 1 1 d . U . . .
O5 O 0.84836(15) 0.30161(11) 0.18461(9) 0.01250(19) Uani 1 1 d D . . . .
H51 H 0.785(3) 0.278(2) 0.1599(16) 0.015 Uiso 1 1 d D U . . .
H52 H 0.830(3) 0.3791(15) 0.1725(17) 0.015 Uiso 1 1 d D U . . .
O6 O 0.79177(15) 0.24740(11) 0.39721(8) 0.01058(18) Uani 1 1 d . . . . .
H61 H 0.787(3) 0.177(2) 0.4155(17) 0.013 Uiso 1 1 d . U . . .
H62 H 0.778(3) 0.267(2) 0.3404(17) 0.013 Uiso 1 1 d . U . . .
O7 O 0.26147(15) 0.22695(11) 0.07677(9) 0.01236(19) Uani 1 1 d . . . . .
H71 H 0.234(3) 0.284(2) 0.0348(17) 0.015 Uiso 1 1 d . U . . .
H72 H 0.344(3) 0.240(2) 0.0884(17) 0.015 Uiso 1 1 d . U . . .
O8 O 0.54025(15) 0.53274(11) 0.39269(8) 0.01099(18) Uani 1 1 d . . . . .
H81 H 0.415(3) 0.417(2) 0.6305(17) 0.013 Uiso 1 1 d . U . . .
H82 H 0.498(3) 0.517(2) 0.3492(17) 0.013 Uiso 1 1 d . U . . .
O9 O 0.09657(15) 0.01971(11) 0.14488(9) 0.01292(19) Uani 1 1 d D . . . .
H91 H 0.019(2) 0.000(2) 0.1298(17) 0.016 Uiso 1 1 d D U . . .
H92 H 0.119(3) 0.0811(17) 0.1336(17) 0.016 Uiso 1 1 d D U . . .
O10 O 0.10879(15) 0.11581(11) 0.92565(9) 0.01243(19) Uani 1 1 d . . . . .
H101 H 0.148(3) 0.144(2) 0.8696(18) 0.015 Uiso 1 1 d . U . . .
H102 H 0.028(3) 0.170(2) 0.9346(17) 0.015 Uiso 1 1 d . U . . .
O11 O 0.13884(14) 0.61075(11) 0.46687(8) 0.01122(18) Uiso 1 1 d . . . . .
H111 H 0.114(3) 0.651(2) 0.4207(17) 0.013 Uiso 1 1 d . U . . .
H112 H 0.145(3) 0.533(2) 0.4670(16) 0.013 Uiso 1 1 d . U . . .
O12 O 0.01300(18) 0.44829(12) 0.31954(11) 0.0197(3) Uani 1 1 d . . . . .
H121 H 0.024(4) 0.496(3) 0.690(2) 0.024 Uiso 1 1 d . U . . .
H122 H 0.098(3) 0.450(2) 0.2809(19) 0.024 Uiso 1 1 d . U . . .
Li1 Li 0.2961(4) 0.0471(3) 0.0216(2) 0.0143(5) Uani 1 1 d . . . . .
Li2 Li 0.0140(4) 0.2890(3) 0.4167(2) 0.0150(5) Uani 1 1 d . . . . .
Li3 Li 0.0835(4) 0.1886(3) 0.1848(2) 0.0134(5) Uani 1 1 d . . . . .
Li4 Li 0.6351(4) 0.3666(3) 0.4937(2) 0.0154(5) Uani 1 1 d . . . . .

loop_
_atom_site_aniso_label
_atom_site_aniso_U_11
_atom_site_aniso_U_22
_atom_site_aniso_U_33
_atom_site_aniso_U_23
_atom_site_aniso_U_13
_atom_site_aniso_U_12
Ru1 0.00449(4) 0.00398(4) 0.00420(4) -0.00135(3) -0.00043(3) -0.00086(3)
Ru2 0.00449(4) 0.00439(4) 0.00417(4) -0.00109(3) -0.00036(3) -0.00112(3)
Cl3 0.00706(12) 0.00806(12) 0.00958(12) -0.00175(10) -0.00223(10) -0.00320(10)
Cl4 0.01010(13) 0.00619(12) 0.00716(12) 0.00067(9) -0.00166(10) -0.00197(10)
Cl8 0.00770(12) 0.00881(12) 0.00881(12) -0.00114(10) -0.00242(10) -0.00364(10)
Cl7 0.00854(12) 0.00731(12) 0.00797(12) 0.00165(9) -0.00064(10) -0.00227(10)
Cl10 0.00627(12) 0.01080(13) 0.01114(13) -0.00252(10) -0.00164(10) -0.00316(10)
Cl5 0.00621(12) 0.00848(12) 0.01061(13) -0.00161(10) -0.00201(10) -0.00243(10)
Cl6 0.01015(13) 0.00884(12) 0.00671(12) -0.00313(10) 0.00055(10) -0.00130(10)
Cl2 0.01008(13) 0.00671(12) 0.00717(12) 0.00076(9) -0.00162(10) -0.00269(10)
Cl1 0.01001(13) 0.00772(12) 0.00797(12) -0.00376(10) 0.00115(10) -0.00099(10)
Cl9 0.00972(12) 0.00598(11) 0.00713(12) 0.00016(9) -0.00161(10) -0.00184(10)
O1 0.0055(5) 0.0049(5) 0.0063(5) -0.0009(4) -0.0010(4) -0.0021(4)
O2 0.0054(5) 0.0081(5) 0.0047(5) -0.0006(4) -0.0001(4) -0.0036(4)
O3 0.0144(5) 0.0089(4) 0.0105(4) -0.0018(4) -0.0030(4) -0.0039(4)
O4 0.0086(4) 0.0104(4) 0.0107(4) -0.0015(3) -0.0027(3) -0.0004(3)
O5 0.0125(5) 0.0115(4) 0.0137(5) -0.0024(4) -0.0056(4) -0.0012(4)
O6 0.0131(5) 0.0098(4) 0.0087(4) -0.0016(3) 0.0002(4) -0.0038(4)
O7 0.0127(5) 0.0116(5) 0.0128(5) 0.0001(4) -0.0012(4) -0.0048(4)
O8 0.0133(5) 0.0113(4) 0.0088(4) -0.0005(4) -0.0011(4) -0.0049(4)
O9 0.0146(5) 0.0103(4) 0.0159(5) -0.0019(4) -0.0022(4) -0.0064(4)
O10 0.0096(4) 0.0113(4) 0.0125(5) 0.0007(4) -0.0004(4) 0.0007(4)
O12 0.0148(5) 0.0121(5) 0.0241(6) 0.0038(5) 0.0065(5) -0.0005(4)
Li1 0.0123(12) 0.0171(13) 0.0129(12) -0.0020(10) -0.0023(9) -0.0030(10)
Li2 0.0146(12) 0.0122(12) 0.0176(13) -0.0041(10) -0.0001(10) -0.0026(10)
Li3 0.0129(12) 0.0145(12) 0.0120(11) -0.0028(9) -0.0007(9) -0.0027(10)
Li4 0.0149(12) 0.0166(13) 0.0136(12) -0.0028(10) 0.0000(10) -0.0032(10)

loop_
_atom_type_symbol
_atom_type_description
_atom_type_scat_dispersion_real
_atom_type_scat_dispersion_imag
_atom_type_scat_source
Li Li -0.0003 0.0001 'International Tables Vol C Tables 4.2.6.8 and 6.1.1.4'
H H 0.0000 0.0000 'International Tables Vol C Tables 4.2.6.8 and 6.1.1.4'
O O 0.0106 0.0060 'International Tables Vol C Tables 4.2.6.8 and 6.1.1.4'
Cl Cl 0.1484 0.1585 'International Tables Vol C Tables 4.2.6.8 and 6.1.1.4'
Ru Ru -1.2594 0.8363 'International Tables Vol C Tables 4.2.6.8 and 6.1.1.4'

loop_
_geom_angle_atom_site_label_1
_geom_angle_atom_site_label_2
_geom_angle_atom_site_label_3
_geom_angle
_geom_angle_site_symmetry_1
_geom_angle_site_symmetry_3
_geom_angle_publ_flag
O1 Ru1 Cl1 177.816(10) . . ?
O1 Ru1 Cl2 94.139(11) . 2_656 ?
Cl1 Ru1 Cl2 87.354(13) . 2_656 ?
O1 Ru1 Cl5 93.552(10) . . ?
Cl1 Ru1 Cl5 88.061(13) . . ?
Cl2 Ru1 Cl5 89.093(12) 2_656 . ?
O1 Ru1 Cl4 92.116(11) . . ?
Cl1 Ru1 Cl4 86.397(13) . . ?
Cl2 Ru1 Cl4 173.744(12) 2_656 . ?
Cl5 Ru1 Cl4 90.407(12) . . ?
O1 Ru1 Cl3 91.164(10) . . ?
Cl1 Ru1 Cl3 87.223(13) . . ?
Cl2 Ru1 Cl3 90.628(12) 2_656 . ?
Cl5 Ru1 Cl3 175.283(12) . . ?
Cl4 Ru1 Cl3 89.357(12) . . ?
O2 Ru2 Cl6 177.250(10) . . ?
O2 Ru2 Cl7 93.010(11) . . ?
Cl6 Ru2 Cl7 87.268(13) . . ?
O2 Ru2 Cl10 94.485(10) . . ?
Cl6 Ru2 Cl10 88.251(13) . . ?
Cl7 Ru2 Cl10 89.830(12) . . ?
O2 Ru2 Cl8 90.100(10) . . ?
Cl6 Ru2 Cl8 87.171(12) . . ?
Cl7 Ru2 Cl8 88.545(12) . . ?
Cl10 Ru2 Cl8 175.210(12) . . ?
O2 Ru2 Cl9 91.354(10) . 2_665 ?
Cl6 Ru2 Cl9 88.402(13) . 2_665 ?
Cl7 Ru2 Cl9 175.594(12) . 2_665 ?
Cl10 Ru2 Cl9 89.225(12) . 2_665 ?
Cl8 Ru2 Cl9 92.055(12) . 2_665 ?
Ru1 Cl3 Li4 100.25(6) . . ?
Ru1 Cl4 Li2 95.85(6) . . ?
Ru1 Cl4 Li4 96.58(6) . . ?
Li2 Cl4 Li4 166.15(8) . . ?
Ru1 Cl5 Li2 98.90(6) . . ?
Ru2 Cl9 Li1 126.64(6) 2_665 2_655 ?
Ru1 O1 Ru1 180.0 . 2_656 ?
Ru2 O2 Ru2 180.0 2_665 . ?
Li1 O3 Li1 94.57(11) 2_656 1_556 ?
Li1 O3 H32 121.0(15) 2_656 . ?
Li1 O3 H32 110.6(15) 1_556 . ?
Li3 O4 Li2 115.08(12) . . ?
Li3 O4 H41 113.9(16) . . ?
Li2 O4 H41 106.0(16) . . ?
Li3 O4 H42 109.8(16) . . ?
Li2 O4 H42 109.9(16) . . ?
H41 O4 H42 101(2) . . ?
Li3 O5 H51 115.1(17) 1_655 . ?
Li3 O5 H52 120.3(17) 1_655 . ?
H51 O5 H52 112(2) . . ?
Li4 O6 Li2 93.98(13) . 1_655 ?
Li4 O6 H61 109.2(17) . . ?
Li2 O6 H61 117.2(17) 1_655 . ?
Li4 O6 H62 118.3(16) . . ?
Li2 O6 H62 108.4(16) 1_655 . ?
H61 O6 H62 109(2) . . ?
Li3 O7 Li1 92.37(12) . . ?
Li3 O7 H71 118.9(17) . . ?
Li1 O7 H71 108.3(17) . . ?
Li3 O7 H72 120.8(17) . . ?
Li1 O7 H72 117.1(17) . . ?
H71 O7 H72 100(2) . . ?
Li4 O8 Li4 92.76(12) . 2_666 ?
Li4 O8 H82 111.7(16) . . ?
Li4 O8 H82 117.9(16) 2_666 . ?
Li3 O9 Li1 91.08(12) . . ?
Li3 O9 H91 126.4(17) . . ?
Li1 O9 H91 114.2(17) . . ?
Li3 O9 H92 31.2(18) . . ?
Li1 O9 H92 60.5(18) . . ?
H91 O9 H92 131(2) . . ?
Li1 O10 H101 112.1(16) 1_556 . ?
Li1 O10 H102 122.2(18) 1_556 . ?
H101 O10 H102 101(2) . . ?
Li4 O11 Li2 90.66(12) 2_666 2_566 ?
Li4 O11 H111 112.1(18) 2_666 . ?
Li2 O11 H111 107.1(18) 2_566 . ?
Li4 O11 H112 112.9(15) 2_666 . ?
Li2 O11 H112 120.5(15) 2_566 . ?
H111 O11 H112 112(2) . . ?
Li2 O12 H122 118.9(18) . . ?
O10 Li1 O3 167.40(17) 1_554 2_656 ?
O10 Li1 O7 98.16(13) 1_554 . ?
O3 Li1 O7 94.22(12) 2_656 . ?
O10 Li1 O3 89.76(12) 1_554 1_554 ?
O3 Li1 O3 85.43(11) 2_656 1_554 ?
O7 Li1 O3 101.50(13) . 1_554 ?
O10 Li1 O9 89.89(12) 1_554 . ?
O3 Li1 O9 93.97(12) 2_656 . ?
O7 Li1 O9 83.08(11) . . ?
O3 Li1 O9 175.41(16) 1_554 . ?
O10 Li1 Cl9 85.44(10) 1_554 2_655 ?
O3 Li1 Cl9 82.69(10) 2_656 2_655 ?
O7 Li1 Cl9 170.61(14) . 2_655 ?
O3 Li1 Cl9 87.13(10) 1_554 2_655 ?
O9 Li1 Cl9 88.28(10) . 2_655 ?
O10 Li1 Li3 95.50(12) 1_554 . ?
O3 Li1 Li3 95.35(12) 2_656 . ?
O7 Li1 Li3 41.45(8) . . ?
O3 Li1 Li3 142.95(14) 1_554 . ?
O9 Li1 Li3 41.63(8) . . ?
Cl9 Li1 Li3 129.80(12) 2_655 . ?
O10 Li1 Li1 130.08(17) 1_554 2_655 ?
O3 Li1 Li1 44.08(8) 2_656 2_655 ?
O7 Li1 Li1 100.83(15) . 2_655 ?
O3 Li1 Li1 41.34(8) 1_554 2_655 ?
O9 Li1 Li1 137.87(17) . 2_655 ?
Cl9 Li1 Li1 83.15(12) 2_655 2_655 ?
Li3 Li1 Li1 128.23(16) . 2_655 ?
O10 Li1 H92 90.5(7) 1_554 . ?
O3 Li1 H92 97.1(7) 2_656 . ?
O7 Li1 H92 64.2(5) . . ?
O3 Li1 H92 165.6(5) 1_554 . ?
O9 Li1 H92 19.0(5) . . ?
Cl9 Li1 H92 107.2(5) 2_655 . ?
Li3 Li1 H92 22.9(5) . . ?
Li1 Li1 H92 139.2(7) 2_655 . ?
O12 Li2 O6 103.50(15) . 1_455 ?
O12 Li2 O11 95.47(13) . 2_566 ?
O6 Li2 O11 86.47(12) 1_455 2_566 ?
O12 Li2 O4 92.21(13) . . ?
O6 Li2 O4 93.17(12) 1_455 . ?
O11 Li2 O4 172.17(16) 2_566 . ?
O12 Li2 Cl5 162.16(15) . . ?
O6 Li2 Cl5 94.34(11) 1_455 . ?
O11 Li2 Cl5 85.12(10) 2_566 . ?
O4 Li2 Cl5 87.11(10) . . ?
O12 Li2 Cl4 87.37(11) . . ?
O6 Li2 Cl4 168.69(14) 1_455 . ?
O11 Li2 Cl4 95.68(11) 2_566 . ?
O4 Li2 Cl4 83.18(10) . . ?
Cl5 Li2 Cl4 74.84(8) . . ?
O12 Li2 Li4 97.57(13) . 1_455 ?
O6 Li2 Li4 42.93(9) 1_455 1_455 ?
O11 Li2 Li4 44.12(8) 2_566 1_455 ?
O4 Li2 Li4 136.10(14) . 1_455 ?
Cl5 Li2 Li4 95.22(10) . 1_455 ?
Cl4 Li2 Li4 139.71(12) . 1_455 ?
O12 Li2 Li3 74.92(11) . . ?
O6 Li2 Li3 72.97(10) 1_455 . ?
O11 Li2 Li3 154.13(14) 2_566 . ?
O4 Li2 Li3 30.93(7) . . ?
Cl5 Li2 Li3 111.41(10) . . ?
Cl4 Li2 Li3 107.57(10) . . ?
Li4 Li2 Li3 112.34(12) 1_455 . ?
O5 Li3 O7 119.00(15) 1_455 . ?
O5 Li3 O4 111.94(14) 1_455 . ?
O7 Li3 O4 108.84(14) . . ?
O5 Li3 O9 109.92(14) 1_455 . ?
O7 Li3 O9 93.47(13) . . ?
O4 Li3 O9 112.39(14) . . ?
O5 Li3 Li1 127.25(14) 1_455 . ?
O7 Li3 Li1 46.18(9) . . ?
O4 Li3 Li1 120.72(13) . . ?
O9 Li3 Li1 47.29(9) . . ?
O5 Li3 Li2 78.35(10) 1_455 . ?
O7 Li3 Li2 124.54(13) . . ?
O4 Li3 Li2 33.98(8) . . ?
O9 Li3 Li2 132.16(13) . . ?
Li1 Li3 Li2 154.35(12) . . ?
O5 Li3 H92 114.9(9) 1_455 . ?
O7 Li3 H92 78.4(8) . . ?
O4 Li3 H92 120.1(9) . . ?
O9 Li3 H92 15.4(8) . . ?
Li1 Li3 H92 32.3(8) . . ?
Li2 Li3 H92 145.8(8) . . ?
O6 Li4 O8 99.27(13) . . ?
O6 Li4 O11 87.73(12) . 2_666 ?
O8 Li4 O11 104.99(14) . 2_666 ?
O6 Li4 O8 171.67(17) . 2_666 ?
O8 Li4 O8 87.25(12) . 2_666 ?
O11 Li4 O8 95.64(13) 2_666 2_666 ?
O6 Li4 Cl3 85.61(10) . . ?
O8 Li4 Cl3 158.15(15) . . ?
O11 Li4 Cl3 96.43(11) 2_666 . ?
O8 Li4 Cl3 86.44(10) 2_666 . ?
O6 Li4 Cl4 90.98(11) . . ?
O8 Li4 Cl4 84.84(10) . . ?
O11 Li4 Cl4 170.17(14) 2_666 . ?
O8 Li4 Cl4 84.41(10) 2_666 . ?
Cl3 Li4 Cl4 73.75(7) . . ?
O6 Li4 Li2 43.09(9) . 1_655 ?
O8 Li4 Li2 101.17(12) . 1_655 ?
O11 Li4 Li2 45.22(9) 2_666 1_655 ?
O8 Li4 Li2 140.86(15) 2_666 1_655 ?
Cl3 Li4 Li2 96.89(10) . 1_655 ?
Cl4 Li4 Li2 134.05(12) . 1_655 ?
O6 Li4 Li4 143.87(18) . 2_666 ?
O8 Li4 Li4 44.88(8) . 2_666 ?
O11 Li4 Li4 104.12(16) 2_666 2_666 ?
O8 Li4 Li4 42.36(8) 2_666 2_666 ?
Cl3 Li4 Li4 125.61(15) . 2_666 ?
Cl4 Li4 Li4 82.56(12) . 2_666 ?
Li2 Li4 Li4 132.74(17) 1_655 2_666 ?

loop_
_geom_bond_atom_site_label_1
_geom_bond_atom_site_label_2
_geom_bond_distance
_geom_bond_site_symmetry_2
_geom_bond_publ_flag
Ru1 O1 1.78385(14) . ?
Ru1 Cl1 2.3405(3) . ?
Ru1 Cl2 2.3562(3) 2_656 ?
Ru1 Cl5 2.3607(4) . ?
Ru1 Cl4 2.3633(3) . ?
Ru1 Cl3 2.3645(4) . ?
Ru2 O2 1.78078(13) . ?
Ru2 Cl6 2.3358(3) . ?
Ru2 Cl7 2.3431(3) . ?
Ru2 Cl10 2.3489(4) . ?
Ru2 Cl8 2.3762(4) . ?
Ru2 Cl9 2.3922(3) 2_665 ?
Cl3 Li4 2.701(3) . ?
Cl4 Li2 2.813(3) . ?
Cl4 Li4 2.836(3) . ?
Cl5 Li2 2.702(3) . ?
Cl2 Ru1 2.3563(3) 2_656 ?
Cl9 Ru2 2.3922(3) 2_665 ?
Cl9 Li1 2.855(3) 2_655 ?
O1 Ru1 1.78385(14) 2_656 ?
O2 Ru2 1.78077(14) 2_665 ?
O3 Li1 2.069(3) 2_656 ?
O3 Li1 2.179(3) 1_556 ?
O3 H32 0.84(2) . ?
O4 Li3 1.969(3) . ?
O4 Li2 2.140(3) . ?
O4 H41 0.78(2) . ?
O4 H42 0.80(2) . ?
O5 Li3 1.913(3) 1_655 ?
O5 H51 0.776(15) . ?
O5 H52 0.790(15) . ?
O6 Li4 2.035(3) . ?
O6 Li2 2.042(3) 1_655 ?
O6 H61 0.76(2) . ?
O6 H62 0.78(2) . ?
O7 Li3 1.966(3) . ?
O7 Li1 2.143(3) . ?
O7 H71 0.76(2) . ?
O7 H72 0.77(2) . ?
O8 Li4 2.056(3) . ?
O8 Li4 2.153(3) 2_666 ?
O8 H82 0.80(2) . ?
O9 Li3 1.972(3) . ?
O9 Li1 2.181(3) . ?
O9 H91 0.783(15) . ?
O9 H92 0.721(15) . ?
O10 Li1 2.030(3) 1_556 ?
O10 H101 0.82(2) . ?
O10 H102 0.74(2) . ?
O11 Li4 2.076(3) 2_666 ?
O11 Li2 2.117(3) 2_566 ?
O11 H111 0.71(2) . ?
O11 H112 0.83(2) . ?
O12 Li2 1.953(3) . ?
O12 H122 0.80(3) . ?
Li1 O10 2.030(3) 1_554 ?
Li1 O3 2.069(3) 2_656 ?
Li1 O3 2.179(3) 1_554 ?
Li1 Cl9 2.855(3) 2_655 ?
Li1 Li3 2.968(4) . ?
Li1 Li1 3.121(6) 2_655 ?
Li1 H92 1.93(2) . ?
Li2 O6 2.042(3) 1_455 ?
Li2 O11 2.116(3) 2_566 ?
Li2 Li4 2.982(4) 1_455 ?
Li2 Li3 3.468(4) . ?
Li3 O5 1.913(3) 1_455 ?
Li3 H92 1.41(2) . ?
Li4 O11 2.076(3) 2_666 ?
Li4 O8 2.153(3) 2_666 ?
Li4 Li2 2.982(4) 1_655 ?
Li4 Li4 3.047(6) 2_666 ?

_cod_database_fobs_code 2108663
